data_7008222
loop_
_publ_author_name
'Bowmaker, Graham A.'
'Assadollahzadeh, Behnam'
'Brodie, Andrew M.'
'Ainscough, Eric W.'
'Freeman, Graham H.'
'Jameson, Geoffrey B.'

_publ_section_title
;
 Structural and spectroscopic studies on mercury(II) tribenzylphosphine
 complexes.
;
_journal_issue 9
_journal_name_full 'Dalton transactions (Cambridge, England : 2003)'
_journal_page_first 1602
_journal_page_last 1612
_journal_paper_doi 10.1039/b419253b
_journal_year 2005
_chemical_formula_sum 'C42 H42 B2 F8 Hg P2'
_chemical_formula_weight 982.91
_chemical_name_systematic
;
?
;
_space_group_IT_number 14
_symmetry_cell_setting monoclinic
_symmetry_space_group_name_Hall '-P 2yn'
_symmetry_space_group_name_H-M 'P 1 21/n 1'
_atom_sites_solution_hydrogens geom
_atom_sites_solution_primary direct
_atom_sites_solution_secondary difmap
_audit_creation_method SHELXL-97
_cell_angle_alpha 90.00
_cell_angle_beta 100.5320(10)
_cell_angle_gamma 90.00
_cell_formula_units_Z 2
_cell_length_a 9.6436(2)
_cell_length_b 10.0096(2)
_cell_length_c 20.4090(4)
_cell_measurement_reflns_used 3956
_cell_measurement_temperature 150(2)
_cell_measurement_theta_max 26.38
_cell_measurement_theta_min 2.03
_cell_volume 1936.86(7)
_computing_cell_refinement 'Siemens SMART (Siemens, 1995)'
_computing_data_collection 'Siemens SMART (Siemens, 1995)'
_computing_data_reduction 'Siemens SAINT (Siemens, 1995)'
_computing_molecular_graphics 'Siemens SHELXTL (Siemens, 1994)'
_computing_publication_material 'SHELXL-97 (Sheldrick, 1997)'
_computing_structure_refinement 'SHELXL-97 (Sheldrick, 1997)'
_computing_structure_solution 'SHELXS-97 (Sheldrick, 1990)'
_diffrn_ambient_temperature 150(2)
_diffrn_measured_fraction_theta_full 0.997
_diffrn_measured_fraction_theta_max 0.997
_diffrn_measurement_device_type 'Siemens SMART'
_diffrn_measurement_method 'Area dectector /w scans'
_diffrn_radiation_monochromator graphite
_diffrn_radiation_source 'fine-focus sealed tube'
_diffrn_radiation_type MoK\a
_diffrn_radiation_wavelength 0.71073
_diffrn_reflns_av_R_equivalents 0.0000
_diffrn_reflns_av_sigmaI/netI 0.0171
_diffrn_reflns_limit_h_max 11
_diffrn_reflns_limit_h_min -12
_diffrn_reflns_limit_k_max 12
_diffrn_reflns_limit_k_min 0
_diffrn_reflns_limit_l_max 25
_diffrn_reflns_limit_l_min 0
_diffrn_reflns_number 3956
_diffrn_reflns_theta_full 26.38
_diffrn_reflns_theta_max 26.38
_diffrn_reflns_theta_min 2.03
_exptl_absorpt_coefficient_mu 4.126
_exptl_absorpt_correction_T_max 0.5582
_exptl_absorpt_correction_T_min 0.2761
_exptl_absorpt_correction_type multi-scan
_exptl_absorpt_process_details 'blessing, Acta Cryst., (1995) A51, 33-38'
_exptl_crystal_colour colourless
_exptl_crystal_density_diffrn 1.685
_exptl_crystal_density_method 'not measured'
_exptl_crystal_description fragment
_exptl_crystal_F_000 972
_exptl_crystal_size_max 0.42
_exptl_crystal_size_mid 0.35
_exptl_crystal_size_min 0.16
_refine_diff_density_max 0.646
_refine_diff_density_min -0.415
_refine_diff_density_rms 0.061
_refine_ls_extinction_coef 0.00079(14)
_refine_ls_extinction_expression Fc^*^=kFc[1+0.001xFc^2^\l^3^/sin(2\q)]^-1/4^
_refine_ls_extinction_method SHELXL
_refine_ls_goodness_of_fit_ref 1.066
_refine_ls_hydrogen_treatment constr
_refine_ls_matrix_type full
_refine_ls_number_parameters 251
_refine_ls_number_reflns 3956
_refine_ls_number_restraints 0
_refine_ls_restrained_S_all 1.066
_refine_ls_R_factor_all 0.0189
_refine_ls_R_factor_gt 0.0157
_refine_ls_shift/su_max 0.003
_refine_ls_shift/su_mean 0.000
_refine_ls_structure_factor_coef Fsqd
_refine_ls_weighting_details 'calc w=1/[\s^2^(Fo^2^)+(0.0198P)^2^+1.0548P] where P=(Fo^2^+2Fc^2^)/3'
_refine_ls_weighting_scheme calc
_refine_ls_wR_factor_gt 0.0394
_refine_ls_wR_factor_ref 0.0405
_reflns_number_gt 3562
_reflns_number_total 3956
_reflns_threshold_expression >2sigma(I)
_cod_data_source_file b419253b.txt
_cod_data_source_block 1_tetrafluoroborate
_cod_original_sg_symbol_H-M P2(1)/n
_cod_database_code 7008222

loop_
_symmetry_equiv_pos_as_xyz
'x, y, z'
'-x+1/2, y+1/2, -z+1/2'
'-x, -y, -z'
'x-1/2, -y-1/2, z-1/2'

loop_
_atom_site_label
_atom_site_type_symbol
_atom_site_fract_x
_atom_site_fract_y
_atom_site_fract_z
_atom_site_U_iso_or_equiv
_atom_site_adp_type
_atom_site_occupancy
_atom_site_symmetry_multiplicity
_atom_site_calc_flag
_atom_site_refinement_flags
_atom_site_disorder_assembly
_atom_site_disorder_group
Hg1 Hg 1.0000 1.0000 0.0000 0.01818(5) Uani 1 2 d S . .
P1 P 0.89302(5) 0.85892(5) 0.07205(2) 0.01700(10) Uani 1 1 d . . .
B1 B 0.6974(3) 0.6133(2) 0.18838(12) 0.0261(5) Uani 1 1 d . . .
F11 F 0.61344(17) 0.53924(17) 0.22224(8) 0.0463(4) Uani 1 1 d . . .
F12 F 0.82990(16) 0.5568(2) 0.19370(9) 0.0560(4) Uani 1 1 d . . .
F13 F 0.63420(15) 0.61851(14) 0.12126(6) 0.0383(3) Uani 1 1 d . . .
F14 F 0.71182(16) 0.74247(15) 0.21241(8) 0.0465(4) Uani 1 1 d . . .
C11 C 0.70540(19) 0.8956(2) 0.05794(10) 0.0220(4) Uani 1 1 d . . .
H11A H 0.6591 0.8568 0.0149 0.026 Uiso 1 1 calc R . .
H11B H 0.6627 0.8547 0.0937 0.026 Uiso 1 1 calc R . .
C12 C 0.68199(19) 1.0453(2) 0.05711(10) 0.0197(4) Uani 1 1 d . . .
C13 C 0.6835(2) 1.1156(2) 0.11623(10) 0.0244(4) Uani 1 1 d . . .
H13 H 0.6980 1.0693 0.1576 0.029 Uiso 1 1 calc R . .
C14 C 0.6639(2) 1.2533(2) 0.11487(11) 0.0287(5) Uani 1 1 d . . .
H14 H 0.6662 1.3010 0.1553 0.034 Uiso 1 1 calc R . .
C15 C 0.6410(2) 1.3211(2) 0.05481(12) 0.0302(5) Uani 1 1 d . . .
H15 H 0.6260 1.4150 0.0540 0.036 Uiso 1 1 calc R . .
C16 C 0.6400(2) 1.2525(2) -0.00425(11) 0.0273(4) Uani 1 1 d . . .
H16 H 0.6247 1.2992 -0.0455 0.033 Uiso 1 1 calc R . .
C17 C 0.6613(2) 1.1149(2) -0.00297(10) 0.0231(4) Uani 1 1 d . . .
H17 H 0.6618 1.0681 -0.0434 0.028 Uiso 1 1 calc R . .
C21 C 0.9697(2) 0.8948(2) 0.15825(9) 0.0233(4) Uani 1 1 d . . .
H21A H 0.9334 0.9814 0.1713 0.028 Uiso 1 1 calc R . .
H21B H 0.9413 0.8246 0.1873 0.028 Uiso 1 1 calc R . .
C22 C 1.1288(2) 0.9004(2) 0.16813(9) 0.0205(4) Uani 1 1 d . . .
C23 C 1.1968(2) 1.0227(2) 0.16493(11) 0.0259(4) Uani 1 1 d . . .
H23 H 1.1427 1.1019 0.1552 0.031 Uiso 1 1 calc R . .
C24 C 1.3429(3) 1.0293(2) 0.17590(12) 0.0325(5) Uani 1 1 d . . .
H24 H 1.3884 1.1131 0.1741 0.039 Uiso 1 1 calc R . .
C25 C 1.4229(2) 0.9135(3) 0.18953(10) 0.0324(5) Uani 1 1 d . . .
H25 H 1.5229 0.9181 0.1975 0.039 Uiso 1 1 calc R . .
C26 C 1.3557(2) 0.7915(2) 0.19137(10) 0.0297(5) Uani 1 1 d . . .
H26 H 1.4100 0.7121 0.1997 0.036 Uiso 1 1 calc R . .
C27 C 1.2100(2) 0.7849(2) 0.18114(9) 0.0239(4) Uani 1 1 d . . .
H27 H 1.1649 0.7009 0.1830 0.029 Uiso 1 1 calc R . .
C31 C 0.9233(2) 0.6843(2) 0.05502(9) 0.0212(4) Uani 1 1 d . . .
H31A H 1.0249 0.6639 0.0689 0.025 Uiso 1 1 calc R . .
H31B H 0.8703 0.6276 0.0816 0.025 Uiso 1 1 calc R . .
C32 C 0.87809(19) 0.65124(18) -0.01788(9) 0.0187(4) Uani 1 1 d . . .
C33 C 0.7401(2) 0.6124(2) -0.04307(10) 0.0248(4) Uani 1 1 d . . .
H33 H 0.6730 0.6083 -0.0143 0.030 Uiso 1 1 calc R . .
C34 C 0.6999(2) 0.5796(2) -0.10983(11) 0.0288(5) Uani 1 1 d . . .
H34 H 0.6057 0.5526 -0.1267 0.035 Uiso 1 1 calc R . .
C35 C 0.7971(2) 0.5860(2) -0.15207(10) 0.0290(5) Uani 1 1 d . . .
H35 H 0.7695 0.5633 -0.1978 0.035 Uiso 1 1 calc R . .
C36 C 0.9346(2) 0.6255(2) -0.12771(10) 0.0275(4) Uani 1 1 d . . .
H36 H 1.0013 0.6300 -0.1567 0.033 Uiso 1 1 calc R . .
C37 C 0.9746(2) 0.6585(2) -0.06094(10) 0.0231(4) Uani 1 1 d . . .
H37 H 1.0687 0.6862 -0.0444 0.028 Uiso 1 1 calc R . .

loop_
_atom_site_aniso_label
_atom_site_aniso_U_11
_atom_site_aniso_U_22
_atom_site_aniso_U_33
_atom_site_aniso_U_23
_atom_site_aniso_U_13
_atom_site_aniso_U_12
Hg1 0.01956(6) 0.01802(6) 0.01717(6) 0.00028(4) 0.00392(4) -0.00093(4)
P1 0.0180(2) 0.0180(2) 0.0150(2) -0.00054(18) 0.00297(17) 0.00087(18)
B1 0.0277(12) 0.0263(12) 0.0254(11) 0.0051(9) 0.0082(9) 0.0028(9)
F11 0.0525(9) 0.0518(9) 0.0380(8) 0.0165(7) 0.0177(7) -0.0087(7)
F12 0.0410(9) 0.0667(11) 0.0627(11) 0.0207(9) 0.0158(8) 0.0275(8)
F13 0.0519(8) 0.0376(8) 0.0243(6) 0.0049(5) 0.0041(6) -0.0040(6)
F14 0.0499(9) 0.0370(8) 0.0517(9) -0.0145(7) 0.0071(7) -0.0064(6)
C11 0.0177(9) 0.0220(10) 0.0261(10) 0.0011(8) 0.0036(7) 0.0007(7)
C12 0.0134(8) 0.0199(9) 0.0255(10) 0.0014(8) 0.0029(7) 0.0000(7)
C13 0.0252(10) 0.0263(11) 0.0233(10) 0.0021(8) 0.0085(8) 0.0013(8)
C14 0.0289(11) 0.0285(12) 0.0304(11) -0.0071(9) 0.0098(9) 0.0014(8)
C15 0.0266(11) 0.0208(10) 0.0441(13) 0.0008(9) 0.0088(9) 0.0022(8)
C16 0.0251(10) 0.0258(11) 0.0300(11) 0.0086(9) 0.0024(8) 0.0018(8)
C17 0.0205(9) 0.0269(11) 0.0210(9) -0.0003(8) 0.0011(7) 0.0005(8)
C21 0.0226(9) 0.0311(11) 0.0164(9) -0.0048(8) 0.0038(7) 0.0012(8)
C22 0.0241(10) 0.0246(10) 0.0122(8) -0.0025(7) 0.0015(7) -0.0001(8)
C23 0.0339(12) 0.0233(11) 0.0198(10) -0.0009(8) 0.0029(9) 0.0014(8)
C24 0.0364(13) 0.0354(13) 0.0255(11) -0.0017(9) 0.0049(9) -0.0140(10)
C25 0.0225(10) 0.0511(14) 0.0234(11) -0.0046(10) 0.0038(8) -0.0018(10)
C26 0.0297(11) 0.0357(12) 0.0225(10) -0.0033(9) 0.0014(8) 0.0103(9)
C27 0.0299(10) 0.0215(10) 0.0186(9) -0.0015(8) 0.0001(8) 0.0015(8)
C31 0.0254(10) 0.0187(9) 0.0191(9) 0.0010(7) 0.0032(7) 0.0030(7)
C32 0.0235(9) 0.0140(9) 0.0179(9) 0.0007(7) 0.0024(7) 0.0032(7)
C33 0.0265(10) 0.0217(10) 0.0275(10) -0.0010(8) 0.0084(8) -0.0027(8)
C34 0.0291(11) 0.0265(11) 0.0279(11) -0.0038(9) -0.0028(8) -0.0022(8)
C35 0.0434(13) 0.0230(10) 0.0181(10) -0.0022(8) -0.0009(9) 0.0062(9)
C36 0.0360(11) 0.0254(11) 0.0234(10) 0.0010(8) 0.0117(8) 0.0071(9)
C37 0.0225(10) 0.0229(10) 0.0244(10) 0.0000(8) 0.0057(8) 0.0037(8)

loop_
_atom_type_symbol
_atom_type_description
_atom_type_scat_dispersion_real
_atom_type_scat_dispersion_imag
_atom_type_scat_source
C C 0.0033 0.0016 'International Tables Vol C Tables 4.2.6.8 and 6.1.1.4'
H H 0.0000 0.0000 'International Tables Vol C Tables 4.2.6.8 and 6.1.1.4'
B B 0.0013 0.0007 'International Tables Vol C Tables 4.2.6.8 and 6.1.1.4'
F F 0.0171 0.0103 'International Tables Vol C Tables 4.2.6.8 and 6.1.1.4'
P P 0.1023 0.0942 'International Tables Vol C Tables 4.2.6.8 and 6.1.1.4'
Hg Hg -2.3894 9.2266 'International Tables Vol C Tables 4.2.6.8 and 6.1.1.4'

loop_
_geom_angle_atom_site_label_1
_geom_angle_atom_site_label_2
_geom_angle_atom_site_label_3
_geom_angle
_geom_angle_site_symmetry_1
_geom_angle_site_symmetry_3
_geom_angle_publ_flag
P1 Hg1 P1 180.0 3_775 . ?
C21 P1 C31 108.92(9) . . ?
C21 P1 C11 109.34(9) . . ?
C31 P1 C11 110.79(9) . . ?
C21 P1 Hg1 109.41(7) . . ?
C31 P1 Hg1 110.26(7) . . ?
C11 P1 Hg1 108.10(7) . . ?
F11 B1 F14 110.92(19) . . ?
F11 B1 F12 111.11(19) . . ?
F14 B1 F12 108.9(2) . . ?
F11 B1 F13 108.79(19) . . ?
F14 B1 F13 108.16(18) . . ?
F12 B1 F13 108.90(18) . . ?
C12 C11 P1 110.12(13) . . ?
C17 C12 C13 119.10(19) . . ?
C17 C12 C11 120.12(18) . . ?
C13 C12 C11 120.78(18) . . ?
C14 C13 C12 120.21(19) . . ?
C15 C14 C13 120.2(2) . . ?
C14 C15 C16 120.1(2) . . ?
C15 C16 C17 119.8(2) . . ?
C16 C17 C12 120.56(19) . . ?
C22 C21 P1 111.14(13) . . ?
C27 C22 C23 118.91(19) . . ?
C27 C22 C21 121.05(18) . . ?
C23 C22 C21 120.04(18) . . ?
C24 C23 C22 120.4(2) . . ?
C23 C24 C25 120.1(2) . . ?
C26 C25 C24 119.6(2) . . ?
C27 C26 C25 120.3(2) . . ?
C26 C27 C22 120.5(2) . . ?
C32 C31 P1 111.85(13) . . ?
C33 C32 C37 119.03(18) . . ?
C33 C32 C31 120.69(17) . . ?
C37 C32 C31 120.28(17) . . ?
C34 C33 C32 120.39(19) . . ?
C35 C34 C33 120.1(2) . . ?
C34 C35 C36 120.10(19) . . ?
C35 C36 C37 119.76(19) . . ?
C36 C37 C32 120.64(19) . . ?

loop_
_geom_bond_atom_site_label_1
_geom_bond_atom_site_label_2
_geom_bond_distance
_geom_bond_site_symmetry_2
_geom_bond_publ_flag
Hg1 P1 2.4032(5) 3_775 ?
Hg1 P1 2.4032(5) . ?
P1 C21 1.8152(19) . ?
P1 C31 1.816(2) . ?
P1 C11 1.8169(19) . ?
B1 F11 1.374(3) . ?
B1 F14 1.380(3) . ?
B1 F12 1.384(3) . ?
B1 F13 1.395(3) . ?
C11 C12 1.514(3) . ?
C12 C17 1.393(3) . ?
C12 C13 1.395(3) . ?
C13 C14 1.391(3) . ?
C14 C15 1.383(3) . ?
C15 C16 1.386(3) . ?
C16 C17 1.392(3) . ?
C21 C22 1.511(3) . ?
C22 C27 1.395(3) . ?
C22 C23 1.396(3) . ?
C23 C24 1.387(3) . ?
C24 C25 1.392(4) . ?
C25 C26 1.386(3) . ?
C26 C27 1.384(3) . ?
C31 C32 1.509(3) . ?
C32 C33 1.392(3) . ?
C32 C37 1.394(3) . ?
C33 C34 1.386(3) . ?
C34 C35 1.386(3) . ?
C35 C36 1.386(3) . ?
C36 C37 1.386(3) . ?
